data_7125746
loop_
_publ_author_name
'Kureja, Kunal'
'Zinke, Julian'
'Bruhn, Clemens'
'Siemeling, Ulrich'

_publ_section_title
;
 Imidazolium-benzimidazolates as convenient sources of
 donor-functionalised normal and abnormal N-heterocyclic carbenes.
;
_journal_issue 65
_journal_name_full 'Chemical communications (Cambridge, England)'
_journal_page_first 9705
_journal_page_last 9708
_journal_paper_doi 10.1039/c9cc05283f
_journal_volume 55
_journal_year 2019
_chemical_formula_sum 'C14 H16 N4'
_chemical_formula_weight 240.31
_space_group_crystal_system monoclinic
_space_group_IT_number 14
_space_group_name_Hall '-P 2yn'
_space_group_name_H-M_alt 'P 1 21/n 1'
_atom_sites_solution_hydrogens geom
_audit_creation_method SHELXL-2017/1
_audit_update_record
;
2019-07-08 deposited with the CCDC.	2019-07-19 downloaded from the CCDC.
;
_cell_angle_alpha 90
_cell_angle_beta 98.817(11)
_cell_angle_gamma 90
_cell_formula_units_Z 8
_cell_length_a 10.2454(12)
_cell_length_b 17.3799(19)
_cell_length_c 14.473(2)
_cell_measurement_reflns_used 13470
_cell_measurement_temperature 100(2)
_cell_measurement_theta_max 31.70
_cell_measurement_theta_min 2.33
_cell_volume 2546.7(5)
_computing_structure_refinement 'SHELXL-2017/1 (Sheldrick, 2017)'
_diffrn_ambient_temperature 100(2)
_diffrn_detector Pilatus200K
_diffrn_detector_area_resol_mean 5.81
_diffrn_detector_type 'DECTRIS PILATUS 200K'
_diffrn_measured_fraction_theta_full 0.996
_diffrn_measured_fraction_theta_max 0.989
_diffrn_measurement_details ' 285 frames, detector distance = 40 mm'
_diffrn_measurement_device 'Eulerian 4-circle diffractometer'
_diffrn_measurement_device_type 'STOE STADIVARI'
_diffrn_measurement_method 'rotation method, \w scans'
_diffrn_radiation_collimation '1.2 0.6 mm diameter'
_diffrn_radiation_monochromator 'Graded multilayer mirror'
_diffrn_radiation_polarisn_norm 0
_diffrn_radiation_probe x-ray
_diffrn_radiation_type 'Mo K\a'
_diffrn_radiation_wavelength 0.71073
_diffrn_reflns_av_R_equivalents 0.0363
_diffrn_reflns_av_unetI/netI 0.0495
_diffrn_reflns_Laue_measured_fraction_full 0.996
_diffrn_reflns_Laue_measured_fraction_max 0.989
_diffrn_reflns_limit_h_max 13
_diffrn_reflns_limit_h_min -13
_diffrn_reflns_limit_k_max 22
_diffrn_reflns_limit_k_min -19
_diffrn_reflns_limit_l_max 16
_diffrn_reflns_limit_l_min -19
_diffrn_reflns_number 15234
_diffrn_reflns_point_group_measured_fraction_full 0.996
_diffrn_reflns_point_group_measured_fraction_max 0.989
_diffrn_reflns_theta_full 25.242
_diffrn_reflns_theta_max 28.000
_diffrn_reflns_theta_min 2.280
_diffrn_source 'Mo Genix'
_diffrn_source_current 1.000
_diffrn_source_power 0.050
_diffrn_source_voltage 50
_exptl_absorpt_coefficient_mu 0.078
_exptl_absorpt_correction_T_max 0.9964
_exptl_absorpt_correction_T_min 0.9888
_exptl_absorpt_correction_type integration
_exptl_absorpt_process_details
;
STOE X-Red32, absorption correction by Gaussian integration, analogous to
P. Coppens, "The Evaluation of Absorption and Extinction in Single-Crystal
Structure Analysis", published in
F. R. Ahmed (Editor), "Crystallographic Computing",
Munksgaard, Copenhagen (1970), 255 - 270
;
_exptl_crystal_colour colorless
_exptl_crystal_density_diffrn 1.254
_exptl_crystal_description block
_exptl_crystal_F_000 1024
_exptl_crystal_size_max 0.171
_exptl_crystal_size_mid 0.118
_exptl_crystal_size_min 0.049
_refine_diff_density_max 0.239
_refine_diff_density_min -0.306
_refine_diff_density_rms 0.056
_refine_ls_extinction_method none
_refine_ls_goodness_of_fit_ref 1.017
_refine_ls_hydrogen_treatment constr
_refine_ls_matrix_type full
_refine_ls_number_parameters 331
_refine_ls_number_reflns 6086
_refine_ls_number_restraints 0
_refine_ls_restrained_S_all 1.017
_refine_ls_R_factor_all 0.0790
_refine_ls_R_factor_gt 0.0472
_refine_ls_shift/su_max 0.000
_refine_ls_shift/su_mean 0.000
_refine_ls_structure_factor_coef Fsqd
_refine_ls_weighting_details 'w=1/[\s^2^(Fo^2^)+(0.0603P)^2^+0.8422P] where P=(Fo^2^+2Fc^2^)/3'
_refine_ls_weighting_scheme calc
_refine_ls_wR_factor_gt 0.1079
_refine_ls_wR_factor_ref 0.1264
_reflns_Friedel_coverage 0.000
_reflns_number_gt 4281
_reflns_number_total 6086
_reflns_threshold_expression 'I > 2\s(I)'
_cod_data_source_file c9cc05283f2.cif
_cod_data_source_block sv0638
_cod_original_cell_volume 2546.7(6)
_cod_original_sg_symbol_H-M 'P 21/n'
_cod_database_code 7125746
_shelx_shelxl_version_number 2017/1
_shelx_space_group_comment
;
The symmetry employed for this shelxl refinement is uniquely defined
by the following loop, which should always be used as a source of
symmetry information in preference to the above space-group names.
They are only intended as comments.
;
_shelx_estimated_absorpt_t_min 0.987
_shelx_estimated_absorpt_t_max 0.996

loop_
_space_group_symop_operation_xyz
'x, y, z'
'-x+1/2, y+1/2, -z+1/2'
'-x, -y, -z'
'x-1/2, -y-1/2, z-1/2'

loop_
_atom_site_label
_atom_site_type_symbol
_atom_site_fract_x
_atom_site_fract_y
_atom_site_fract_z
_atom_site_U_iso_or_equiv
_atom_site_adp_type
_atom_site_occupancy
_atom_site_site_symmetry_order
_atom_site_calc_flag
_atom_site_refinement_flags_posn
_atom_site_refinement_flags_adp
C1 C 0.19931(14) 0.31619(9) 0.64762(11) 0.0164(3) Uani 1 1 d . .
H1A H 0.174971 0.274524 0.683903 0.020 Uiso 1 1 calc R U
C2 C 0.25734(16) 0.43170(10) 0.60472(12) 0.0223(4) Uani 1 1 d . .
H2A H 0.279452 0.484822 0.606862 0.027 Uiso 1 1 calc R U
C3 C 0.25392(16) 0.38458(10) 0.53026(12) 0.0215(3) Uani 1 1 d . .
H3A H 0.273707 0.398136 0.470341 0.026 Uiso 1 1 calc R U
C4 C 0.19477(14) 0.24602(9) 0.49983(11) 0.0163(3) Uani 1 1 d . .
C5 C 0.16104(14) 0.13062(9) 0.46176(11) 0.0164(3) Uani 1 1 d . .
C6 C 0.13415(15) 0.05157(9) 0.45439(12) 0.0197(3) Uani 1 1 d . .
H6A H 0.121380 0.022065 0.507535 0.024 Uiso 1 1 calc R U
C7 C 0.12684(16) 0.01802(10) 0.36702(12) 0.0230(4) Uani 1 1 d . .
H7A H 0.107859 -0.035360 0.360091 0.028 Uiso 1 1 calc R U
C8 C 0.14685(17) 0.06114(10) 0.28854(12) 0.0239(4) Uani 1 1 d . .
H8A H 0.141946 0.036196 0.229697 0.029 Uiso 1 1 calc R U
C9 C 0.17368(16) 0.13946(10) 0.29477(12) 0.0221(4) Uani 1 1 d . .
H9A H 0.187835 0.168180 0.241345 0.027 Uiso 1 1 calc R U
C10 C 0.17924(15) 0.17485(9) 0.38241(11) 0.0170(3) Uani 1 1 d . .
C11 C 0.20879(16) 0.41603(9) 0.77384(11) 0.0195(3) Uani 1 1 d . .
C12 C 0.24137(18) 0.50174(10) 0.78038(12) 0.0260(4) Uani 1 1 d . .
H12A H 0.333260 0.509606 0.771286 0.031 Uiso 1 1 calc R U
H12B H 0.229251 0.521027 0.842126 0.031 Uiso 1 1 calc R U
H12C H 0.182510 0.529611 0.731931 0.031 Uiso 1 1 calc R U
C13 C 0.30549(17) 0.37019(10) 0.84329(12) 0.0242(4) Uani 1 1 d . .
H13A H 0.303474 0.389524 0.906660 0.029 Uiso 1 1 calc R U
H13B H 0.394858 0.375831 0.827866 0.029 Uiso 1 1 calc R U
H13C H 0.280340 0.315746 0.839999 0.029 Uiso 1 1 calc R U
C14 C 0.06581(17) 0.40118(11) 0.78767(13) 0.0282(4) Uani 1 1 d . .
H14C H 0.047894 0.345789 0.783934 0.034 Uiso 1 1 calc R U
H14B H 0.005765 0.427854 0.738790 0.034 Uiso 1 1 calc R U
H14A H 0.052211 0.420394 0.849140 0.034 Uiso 1 1 calc R U
C15 C 0.27405(14) 0.33545(9) 0.23522(11) 0.0170(3) Uani 1 1 d . .
H15A H 0.234807 0.347194 0.288890 0.020 Uiso 1 1 calc R U
C16 C 0.30193(15) 0.30701(9) 0.09151(11) 0.0195(3) Uani 1 1 d . .
H16A H 0.283215 0.295253 0.026730 0.023 Uiso 1 1 calc R U
C17 C 0.42293(16) 0.31145(9) 0.14295(11) 0.0193(3) Uani 1 1 d . .
H17A H 0.505191 0.303967 0.121606 0.023 Uiso 1 1 calc R U
C18 C 0.50599(14) 0.34407(9) 0.30923(11) 0.0159(3) Uani 1 1 d . .
C19 C 0.60243(15) 0.38864(9) 0.43507(11) 0.0174(3) Uani 1 1 d . .
C20 C 0.64309(16) 0.42377(9) 0.52155(11) 0.0204(3) Uani 1 1 d . .
H20A H 0.581638 0.449242 0.553922 0.024 Uiso 1 1 calc R U
C21 C 0.77546(16) 0.42025(10) 0.55839(12) 0.0222(4) Uani 1 1 d . .
H21A H 0.805316 0.443715 0.617114 0.027 Uiso 1 1 calc R U
C22 C 0.86741(16) 0.38253(10) 0.51072(12) 0.0232(4) Uani 1 1 d . .
H22A H 0.958046 0.382180 0.537541 0.028 Uiso 1 1 calc R U
C23 C 0.82894(15) 0.34604(9) 0.42587(12) 0.0204(3) Uani 1 1 d . .
H23A H 0.891200 0.320155 0.394606 0.024 Uiso 1 1 calc R U
C24 C 0.69429(15) 0.34873(9) 0.38771(11) 0.0174(3) Uani 1 1 d . .
C25 C 0.06444(15) 0.33394(9) 0.11704(12) 0.0191(3) Uani 1 1 d . .
C26 C 0.04770(18) 0.41547(11) 0.07715(14) 0.0302(4) Uani 1 1 d . .
H26A H 0.076812 0.452826 0.126762 0.036 Uiso 1 1 calc R U
H26B H -0.045489 0.424482 0.052266 0.036 Uiso 1 1 calc R U
H26C H 0.101049 0.421325 0.026884 0.036 Uiso 1 1 calc R U
C27 C -0.01018(16) 0.32423(11) 0.19905(13) 0.0275(4) Uani 1 1 d . .
H27A H -0.105104 0.329966 0.177431 0.033 Uiso 1 1 calc R U
H27B H 0.018949 0.363471 0.246362 0.033 Uiso 1 1 calc R U
H27C H 0.007398 0.272973 0.226367 0.033 Uiso 1 1 calc R U
C28 C 0.02026(18) 0.27464(13) 0.04167(15) 0.0368(5) Uani 1 1 d . .
H28A H 0.072503 0.280436 -0.009241 0.044 Uiso 1 1 calc R U
H28B H -0.073457 0.282359 0.017302 0.044 Uiso 1 1 calc R U
H28C H 0.033210 0.222858 0.068290 0.044 Uiso 1 1 calc R U
N1 N 0.22271(12) 0.38835(8) 0.67730(9) 0.0173(3) Uani 1 1 d . .
N2 N 0.21613(12) 0.31282(7) 0.55784(9) 0.0167(3) Uani 1 1 d . .
N3 N 0.17298(12) 0.17857(8) 0.53918(9) 0.0169(3) Uani 1 1 d . .
N4 N 0.19999(13) 0.25164(8) 0.40898(9) 0.0184(3) Uani 1 1 d . .
N5 N 0.20955(12) 0.32255(8) 0.14954(9) 0.0162(3) Uani 1 1 d . .
N6 N 0.40358(12) 0.32903(7) 0.23274(9) 0.0157(3) Uani 1 1 d . .
N7 N 0.47848(12) 0.38537(8) 0.38096(9) 0.0180(3) Uani 1 1 d . .
N8 N 0.62801(12) 0.31879(8) 0.30475(9) 0.0174(3) Uani 1 1 d . .

loop_
_atom_site_aniso_label
_atom_site_aniso_U_11
_atom_site_aniso_U_22
_atom_site_aniso_U_33
_atom_site_aniso_U_23
_atom_site_aniso_U_13
_atom_site_aniso_U_12
C1 0.0168(7) 0.0167(8) 0.0162(8) -0.0004(6) 0.0037(6) -0.0004(6)
C2 0.0306(9) 0.0186(9) 0.0190(8) 0.0007(7) 0.0078(7) -0.0051(7)
C3 0.0290(8) 0.0179(8) 0.0188(8) 0.0008(7) 0.0082(7) -0.0042(7)
C4 0.0143(7) 0.0179(8) 0.0169(8) -0.0007(6) 0.0030(6) -0.0001(6)
C5 0.0142(7) 0.0182(8) 0.0163(8) -0.0011(6) 0.0010(6) 0.0002(6)
C6 0.0210(8) 0.0190(8) 0.0186(8) 0.0026(6) 0.0015(6) 0.0000(6)
C7 0.0266(8) 0.0162(8) 0.0252(9) -0.0033(7) 0.0007(7) 0.0010(6)
C8 0.0292(9) 0.0241(9) 0.0180(8) -0.0059(7) 0.0027(7) 0.0017(7)
C9 0.0276(8) 0.0220(9) 0.0174(8) 0.0004(7) 0.0051(6) 0.0008(7)
C10 0.0175(7) 0.0176(8) 0.0157(8) -0.0008(6) 0.0017(6) 0.0005(6)
C11 0.0244(8) 0.0202(8) 0.0141(8) -0.0033(6) 0.0033(6) -0.0005(6)
C12 0.0415(10) 0.0179(9) 0.0180(8) -0.0026(7) 0.0027(7) 0.0023(7)
C13 0.0337(9) 0.0209(9) 0.0167(8) 0.0002(7) -0.0007(7) 0.0008(7)
C14 0.0269(9) 0.0367(11) 0.0224(9) -0.0069(8) 0.0082(7) 0.0004(7)
C15 0.0172(7) 0.0170(8) 0.0171(8) 0.0004(6) 0.0038(6) 0.0004(6)
C16 0.0205(7) 0.0229(9) 0.0157(8) -0.0004(7) 0.0044(6) 0.0030(6)
C17 0.0199(7) 0.0228(9) 0.0158(8) -0.0006(6) 0.0052(6) 0.0038(6)
C18 0.0167(7) 0.0151(8) 0.0156(8) 0.0017(6) 0.0012(6) -0.0007(6)
C19 0.0190(7) 0.0159(8) 0.0176(8) 0.0038(6) 0.0035(6) -0.0014(6)
C20 0.0235(8) 0.0207(8) 0.0173(8) 0.0014(7) 0.0044(6) -0.0013(6)
C21 0.0247(8) 0.0240(9) 0.0164(8) 0.0009(7) -0.0012(6) -0.0024(6)
C22 0.0208(8) 0.0232(9) 0.0240(9) 0.0038(7) -0.0019(6) -0.0006(6)
C23 0.0198(8) 0.0210(8) 0.0203(8) 0.0036(7) 0.0031(6) 0.0021(6)
C24 0.0209(8) 0.0151(8) 0.0160(8) 0.0035(6) 0.0026(6) -0.0012(6)
C25 0.0156(7) 0.0218(8) 0.0195(8) -0.0012(7) 0.0011(6) 0.0004(6)
C26 0.0238(8) 0.0297(10) 0.0365(11) 0.0099(8) 0.0026(7) 0.0060(7)
C27 0.0187(8) 0.0376(11) 0.0269(9) 0.0061(8) 0.0062(7) 0.0039(7)
C28 0.0207(8) 0.0491(13) 0.0402(12) -0.0230(10) 0.0034(8) -0.0054(8)
N1 0.0204(6) 0.0166(7) 0.0148(7) -0.0011(5) 0.0029(5) -0.0008(5)
N2 0.0175(6) 0.0172(7) 0.0159(7) -0.0006(5) 0.0039(5) -0.0013(5)
N3 0.0162(6) 0.0181(7) 0.0167(7) -0.0004(5) 0.0034(5) -0.0008(5)
N4 0.0211(6) 0.0189(7) 0.0158(7) 0.0003(5) 0.0041(5) -0.0013(5)
N5 0.0165(6) 0.0165(7) 0.0159(7) -0.0003(5) 0.0033(5) 0.0014(5)
N6 0.0166(6) 0.0160(7) 0.0148(6) 0.0010(5) 0.0032(5) 0.0009(5)
N7 0.0180(6) 0.0186(7) 0.0175(7) -0.0003(5) 0.0029(5) 0.0001(5)
N8 0.0179(6) 0.0169(7) 0.0174(7) 0.0012(5) 0.0029(5) 0.0006(5)

loop_
_atom_type_symbol
_atom_type_description
_atom_type_scat_dispersion_real
_atom_type_scat_dispersion_imag
_atom_type_scat_source
C C 0.0033 0.0016 'International Tables Vol C Tables 4.2.6.8 and 6.1.1.4'
H H 0.0000 0.0000 'International Tables Vol C Tables 4.2.6.8 and 6.1.1.4'
N N 0.0061 0.0033 'International Tables Vol C Tables 4.2.6.8 and 6.1.1.4'

loop_
_geom_angle_atom_site_label_1
_geom_angle_atom_site_label_2
_geom_angle_atom_site_label_3
_geom_angle
N1 C1 N2 108.07(14)
N1 C1 H1A 126.0
N2 C1 H1A 126.0
C3 C2 N1 107.33(15)
C3 C2 H2A 126.3
N1 C2 H2A 126.3
C2 C3 N2 106.91(14)
C2 C3 H3A 126.5
N2 C3 H3A 126.5
N4 C4 N3 121.41(14)
N4 C4 N2 119.73(14)
N3 C4 N2 118.84(14)
N3 C5 C6 129.96(15)
N3 C5 C10 108.81(13)
C6 C5 C10 121.23(14)
C7 C6 C5 117.70(15)
C7 C6 H6A 121.2
C5 C6 H6A 121.2
C6 C7 C8 121.39(15)
C6 C7 H7A 119.3
C8 C7 H7A 119.3
C9 C8 C7 121.56(16)
C9 C8 H8A 119.2
C7 C8 H8A 119.2
C8 C9 C10 117.95(15)
C8 C9 H9A 121.0
C10 C9 H9A 121.0
N4 C10 C9 130.65(15)
N4 C10 C5 109.18(13)
C9 C10 C5 120.16(15)
N1 C11 C13 107.50(13)
N1 C11 C12 108.58(13)
C13 C11 C12 110.82(14)
N1 C11 C14 107.24(13)
C13 C11 C14 111.36(14)
C12 C11 C14 111.17(14)
C11 C12 H12A 109.5
C11 C12 H12B 109.5
H12A C12 H12B 109.5
C11 C12 H12C 109.5
H12A C12 H12C 109.5
H12B C12 H12C 109.5
C11 C13 H13A 109.5
C11 C13 H13B 109.5
H13A C13 H13B 109.5
C11 C13 H13C 109.5
H13A C13 H13C 109.5
H13B C13 H13C 109.5
C11 C14 H14C 109.5
C11 C14 H14B 109.5
H14C C14 H14B 109.5
C11 C14 H14A 109.5
H14C C14 H14A 109.5
H14B C14 H14A 109.5
N5 C15 N6 108.28(13)
N5 C15 H15A 125.9
N6 C15 H15A 125.9
C17 C16 N5 108.08(14)
C17 C16 H16A 126.0
N5 C16 H16A 126.0
C16 C17 N6 106.29(13)
C16 C17 H17A 126.9
N6 C17 H17A 126.9
N7 C18 N8 121.89(14)
N7 C18 N6 119.11(13)
N8 C18 N6 118.95(14)
N7 C19 C20 130.16(15)
N7 C19 C24 108.86(13)
C20 C19 C24 120.98(14)
C21 C20 C19 117.84(15)
C21 C20 H20A 121.1
C19 C20 H20A 121.1
C20 C21 C22 121.43(16)
C20 C21 H21A 119.3
C22 C21 H21A 119.3
C23 C22 C21 121.71(15)
C23 C22 H22A 119.1
C21 C22 H22A 119.1
C22 C23 C24 117.51(15)
C22 C23 H23A 121.2
C24 C23 H23A 121.2
N8 C24 C23 130.41(15)
N8 C24 C19 109.08(13)
C23 C24 C19 120.49(15)
N5 C25 C27 109.49(13)
N5 C25 C28 107.90(13)
C27 C25 C28 110.87(15)
N5 C25 C26 106.77(13)
C27 C25 C26 110.95(14)
C28 C25 C26 110.72(16)
C25 C26 H26A 109.5
C25 C26 H26B 109.5
H26A C26 H26B 109.5
C25 C26 H26C 109.5
H26A C26 H26C 109.5
H26B C26 H26C 109.5
C25 C27 H27A 109.5
C25 C27 H27B 109.5
H27A C27 H27B 109.5
C25 C27 H27C 109.5
H27A C27 H27C 109.5
H27B C27 H27C 109.5
C25 C28 H28A 109.5
C25 C28 H28B 109.5
H28A C28 H28B 109.5
C25 C28 H28C 109.5
H28A C28 H28C 109.5
H28B C28 H28C 109.5
C1 N1 C2 108.76(13)
C1 N1 C11 124.13(13)
C2 N1 C11 127.09(14)
C1 N2 C3 108.92(13)
C1 N2 C4 125.09(13)
C3 N2 C4 125.97(13)
C4 N3 C5 100.52(13)
C4 N4 C10 100.07(13)
C15 N5 C16 108.05(13)
C15 N5 C25 126.55(13)
C16 N5 C25 124.85(13)
C15 N6 C17 109.29(13)
C15 N6 C18 125.31(13)
C17 N6 C18 125.22(13)
C18 N7 C19 100.24(12)
C18 N8 C24 99.92(13)

loop_
_geom_bond_atom_site_label_1
_geom_bond_atom_site_label_2
_geom_bond_distance
C1 N1 1.335(2)
C1 N2 1.338(2)
C1 H1A 0.9500
C2 C3 1.350(2)
C2 N1 1.383(2)
C2 H2A 0.9500
C3 N2 1.383(2)
C3 H3A 0.9500
C4 N4 1.328(2)
C4 N3 1.337(2)
C4 N2 1.430(2)
C5 N3 1.387(2)
C5 C6 1.402(2)
C5 C10 1.418(2)
C6 C7 1.384(2)
C6 H6A 0.9500
C7 C8 1.402(2)
C7 H7A 0.9500
C8 C9 1.389(2)
C8 H8A 0.9500
C9 C10 1.403(2)
C9 H9A 0.9500
C10 N4 1.396(2)
C11 N1 1.505(2)
C11 C13 1.523(2)
C11 C12 1.526(2)
C11 C14 1.530(2)
C12 H12A 0.9800
C12 H12B 0.9800
C12 H12C 0.9800
C13 H13A 0.9800
C13 H13B 0.9800
C13 H13C 0.9800
C14 H14C 0.9800
C14 H14B 0.9800
C14 H14A 0.9800
C15 N5 1.332(2)
C15 N6 1.3377(19)
C15 H15A 0.9500
C16 C17 1.347(2)
C16 N5 1.385(2)
C16 H16A 0.9500
C17 N6 1.379(2)
C17 H17A 0.9500
C18 N7 1.327(2)
C18 N8 1.336(2)
C18 N6 1.4279(19)
C19 N7 1.3872(19)
C19 C20 1.397(2)
C19 C24 1.426(2)
C20 C21 1.380(2)
C20 H20A 0.9500
C21 C22 1.412(2)
C21 H21A 0.9500
C22 C23 1.385(2)
C22 H22A 0.9500
C23 C24 1.406(2)
C23 H23A 0.9500
C24 N8 1.387(2)
C25 N5 1.5021(19)
C25 C27 1.517(2)
C25 C28 1.518(2)
C25 C26 1.530(2)
C26 H26A 0.9800
C26 H26B 0.9800
C26 H26C 0.9800
C27 H27A 0.9800
C27 H27B 0.9800
C27 H27C 0.9800
C28 H28A 0.9800
C28 H28B 0.9800
C28 H28C 0.9800
